data_7246398
loop_
_publ_author_name
'Kar, Ananya'
'Giri, Lopamudra'
'Kenguva, Gowtham'
'Rout, Smruti Rekha'
'Dandela, Rambabu'

_publ_section_title
;
 Exploration and investigation of various solid forms of an anti-glaucoma
 drug -- dichlorphenamide
;
_journal_issue 13
_journal_name_full CrystEngComm
_journal_page_first 1874
_journal_page_last 1883
_journal_paper_doi 10.1039/D2CE01690G
_journal_volume 25
_journal_year 2023
_chemical_formula_moiety 'C6 H6 Cl2 N2 O4 S2'
_chemical_formula_sum 'C6 H6 Cl2 N2 O4 S2'
_chemical_formula_weight 305.15
_space_group_crystal_system monoclinic
_space_group_IT_number 14
_space_group_name_Hall '-P 2ybc'
_space_group_name_H-M_alt 'P 1 21/c 1'
_atom_sites_solution_hydrogens mixed
_audit_creation_method SHELXL-2018/3
_audit_update_record
;
2022-10-31 deposited with the CCDC.	2023-03-06 downloaded from the CCDC.
;
_cell_angle_alpha 90
_cell_angle_beta 100.10(1)
_cell_angle_gamma 90
_cell_formula_units_Z 8
_cell_length_a 11.910(1)
_cell_length_b 9.772(1)
_cell_length_c 18.427(1)
_cell_measurement_reflns_used 4237
_cell_measurement_temperature 273(2)
_cell_measurement_theta_max 0.817
_cell_measurement_theta_min 0.766
_cell_volume 2111.4(3)
_computing_cell_refinement 'Bruker SHELXL'
_computing_data_collection 'Bruker APEX3'
_computing_data_reduction 'Bruker SAINT'
_computing_molecular_graphics 'Bruker SHELXTL'
_computing_publication_material 'Bruker SHELXTL'
_computing_structure_refinement 'SHELXL-2018/3 (Sheldrick, 2018)'
_computing_structure_solution 'SHELXT 2018/2 (Sheldrick, 2018)'
_diffrn_ambient_temperature 273(2)
_diffrn_measured_fraction_theta_full 0.986
_diffrn_measured_fraction_theta_max 0.989
_diffrn_measurement_device_type 'Bruker D8 Venture photon 100 CMOS detector'
_diffrn_measurement_method 'Omega and Phi scans'
_diffrn_radiation_type MoK\a
_diffrn_radiation_wavelength 0.71073
_diffrn_reflns_av_R_equivalents 0.0409
_diffrn_reflns_av_unetI/netI 0.0305
_diffrn_reflns_Laue_measured_fraction_full 0.986
_diffrn_reflns_Laue_measured_fraction_max 0.989
_diffrn_reflns_limit_h_max 15
_diffrn_reflns_limit_h_min -15
_diffrn_reflns_limit_k_max 12
_diffrn_reflns_limit_k_min -12
_diffrn_reflns_limit_l_max 23
_diffrn_reflns_limit_l_min -23
_diffrn_reflns_number 25569
_diffrn_reflns_point_group_measured_fraction_full 0.986
_diffrn_reflns_point_group_measured_fraction_max 0.989
_diffrn_reflns_theta_full 25.242
_diffrn_reflns_theta_max 27.517
_diffrn_reflns_theta_min 2.245
_diffrn_source microfocus
_exptl_absorpt_coefficient_mu 1.009
_exptl_absorpt_correction_type multi-scan
_exptl_crystal_colour colorless
_exptl_crystal_density_diffrn 1.920
_exptl_crystal_description block
_exptl_crystal_F_000 1232.0
_exptl_crystal_size_max 0.28
_exptl_crystal_size_mid 0.22
_exptl_crystal_size_min 0.20
_exptl_transmission_factor_max 0.817
_exptl_transmission_factor_min 0.766
_refine_diff_density_max 0.625
_refine_diff_density_min -0.343
_refine_diff_density_rms 0.057
_refine_ls_extinction_method none
_refine_ls_goodness_of_fit_ref 1.057
_refine_ls_hydrogen_treatment mixed
_refine_ls_matrix_type full
_refine_ls_number_parameters 333
_refine_ls_number_reflns 4798
_refine_ls_number_restraints 0
_refine_ls_restrained_S_all 1.057
_refine_ls_R_factor_all 0.0387
_refine_ls_R_factor_gt 0.0327
_refine_ls_shift/su_max 0.001
_refine_ls_shift/su_mean 0.000
_refine_ls_structure_factor_coef Fsqd
_refine_ls_weighting_details 'w=1/[\s^2^(Fo^2^)+(0.0256P)^2^+2.0457P] where P=(Fo^2^+2Fc^2^)/3'
_refine_ls_weighting_scheme calc
_refine_ls_wR_factor_gt 0.0779
_refine_ls_wR_factor_ref 0.0819
_reflns_Friedel_coverage 0.000
_reflns_number_gt 4237
_reflns_number_total 4852
_reflns_threshold_expression 'I > 2\s(I)'
_cod_data_source_file d2ce01690g2.cif
_cod_data_source_block 'DATA_a'
_cod_depositor_comments 'Adding full bibliography for 7246397--7246398.cif.'
_cod_original_sg_symbol_H-M 'P 21/c'
_cod_database_code 7246398
_shelx_shelxl_version_number 2018/3
_shelx_space_group_comment
;
The symmetry employed for this shelxl refinement is uniquely defined
by the following loop, which should always be used as a source of
symmetry information in preference to the above space-group names.
They are only intended as comments.
;

loop_
_space_group_symop_operation_xyz
'x, y, z'
'-x, y+1/2, -z+1/2'
'-x, -y, -z'
'x, -y-1/2, z-1/2'

loop_
_atom_site_label
_atom_site_type_symbol
_atom_site_fract_x
_atom_site_fract_y
_atom_site_fract_z
_atom_site_U_iso_or_equiv
_atom_site_adp_type
_atom_site_occupancy
_atom_site_site_symmetry_order
_atom_site_calc_flag
_atom_site_refinement_flags_posn
_atom_site_refinement_flags_adp
_atom_site_refinement_flags_occupancy
_atom_site_disorder_assembly
_atom_site_disorder_group
S1 S 0.14086(4) 0.46854(5) 0.29434(3) 0.02882(12) Uani 1 1 d . . . . .
S4 S 0.48256(4) 0.60407(5) 0.25378(3) 0.02937(12) Uani 1 1 d . . . . .
S3 S 0.20286(4) 0.96270(5) 0.36011(3) 0.03015(13) Uani 1 1 d . . . . .
S2 S -0.16702(4) 0.76211(5) 0.41694(3) 0.03097(13) Uani 1 1 d . . . . .
Cl1 Cl 0.02068(6) 0.77771(6) 0.56768(3) 0.04365(15) Uani 1 1 d . . . . .
Cl4 Cl 0.54021(5) 0.68982(7) 0.54635(3) 0.04232(15) Uani 1 1 d . . . . .
Cl2 Cl 0.24658(5) 0.61300(7) 0.58077(3) 0.04640(16) Uani 1 1 d . . . . .
Cl3 Cl 0.36004(6) 0.92488(7) 0.52238(3) 0.04556(16) Uani 1 1 d . . . . .
O3 O -0.21784(14) 0.73268(17) 0.47997(10) 0.0415(4) Uani 1 1 d . . . . .
O2 O 0.10723(15) 0.56021(17) 0.23404(9) 0.0421(4) Uani 1 1 d . . . . .
O1 O 0.25710(13) 0.42721(18) 0.31477(10) 0.0417(4) Uani 1 1 d . . . . .
O4 O -0.22424(14) 0.72310(18) 0.34569(10) 0.0437(4) Uani 1 1 d . . . . .
O5 O 0.12932(14) 0.93357(17) 0.41153(11) 0.0453(4) Uani 1 1 d . . . . .
O6 O 0.16091(14) 0.95002(18) 0.28279(10) 0.0444(4) Uani 1 1 d . . . . .
O7 O 0.38851(15) 0.6021(2) 0.19516(9) 0.0487(5) Uani 1 1 d . . . . .
O8 O 0.53792(16) 0.47932(16) 0.28105(10) 0.0447(4) Uani 1 1 d . . . . .
N3 N 0.24495(18) 1.11722(19) 0.37415(14) 0.0366(4) Uani 1 1 d . . . . .
N4 N 0.58029(18) 0.7008(2) 0.22960(12) 0.0344(4) Uani 1 1 d . . . . .
N1 N 0.0672(2) 0.3324(2) 0.27628(12) 0.0369(4) Uani 1 1 d . . . . .
C5 C 0.43946(16) 0.6866(2) 0.33013(11) 0.0252(4) Uani 1 1 d . . . . .
N2 N -0.1456(2) 0.9222(2) 0.41578(17) 0.0427(5) Uani 1 1 d . . . . .
C6 C 0.34976(17) 0.7786(2) 0.31839(12) 0.0260(4) Uani 1 1 d . . . . .
C8 C -0.03172(17) 0.67824(19) 0.42805(11) 0.0266(4) Uani 1 1 d . . . . .
C12 C 0.10161(17) 0.54834(19) 0.37304(11) 0.0262(4) Uani 1 1 d . . . . .
C3 C 0.46986(17) 0.7304(2) 0.45910(11) 0.0286(4) Uani 1 1 d . . . . .
C7 C -0.00460(17) 0.6099(2) 0.36752(12) 0.0264(4) Uani 1 1 d . . . . .
C10 C 0.15059(18) 0.6154(2) 0.49909(12) 0.0298(4) Uani 1 1 d . . . . .
C2 C 0.38462(17) 0.8298(2) 0.44855(11) 0.0279(4) Uani 1 1 d . . . . .
C4 C 0.49886(17) 0.6603(2) 0.40012(11) 0.0282(4) Uani 1 1 d . . . . .
H15 H 0.557536 0.596252 0.407333 0.034 Uiso 1 1 calc R U . . .
C1 C 0.32242(16) 0.8500(2) 0.37777(11) 0.0260(4) Uani 1 1 d . . . . .
C11 C 0.17865(18) 0.5485(2) 0.43845(12) 0.0301(4) Uani 1 1 d . . . . .
C9 C 0.04695(18) 0.68356(19) 0.49374(12) 0.0279(4) Uani 1 1 d . . . . .
H2 H 0.3111(19) 0.792(2) 0.2739(13) 0.026(6) Uiso 1 1 d . . . . .
H3 H 0.552(2) 0.772(3) 0.2145(16) 0.046(8) Uiso 1 1 d . . . . .
H16 H -0.0561(19) 0.608(2) 0.3244(13) 0.027(6) Uiso 1 1 d . . . . .
H5 H 0.090(3) 0.266(3) 0.3065(17) 0.051(8) Uiso 1 1 d . . . . .
H6 H 0.247(2) 0.506(3) 0.4418(14) 0.043(7) Uiso 1 1 d . . . . .
H7 H 0.635(2) 0.708(3) 0.2659(15) 0.037(7) Uiso 1 1 d . . . . .
H8 H 0.004(3) 0.343(3) 0.2623(16) 0.045(8) Uiso 1 1 d . . . . .
H9 H -0.120(3) 0.952(3) 0.4514(19) 0.053(11) Uiso 1 1 d . . . . .
H10 H -0.141(3) 0.954(3) 0.378(2) 0.065(11) Uiso 1 1 d . . . . .
H11 H 0.290(3) 1.140(3) 0.3493(17) 0.048(8) Uiso 1 1 d . . . . .
H12 H 0.258(2) 1.136(3) 0.4182(16) 0.039(8) Uiso 1 1 d . . . . .

loop_
_atom_site_aniso_label
_atom_site_aniso_U_11
_atom_site_aniso_U_22
_atom_site_aniso_U_33
_atom_site_aniso_U_23
_atom_site_aniso_U_13
_atom_site_aniso_U_12
S1 0.0308(2) 0.0297(3) 0.0284(3) -0.00046(19) 0.0121(2) 0.00285(19)
S4 0.0337(3) 0.0309(3) 0.0248(3) -0.00631(19) 0.0087(2) -0.0001(2)
S3 0.0264(2) 0.0261(2) 0.0399(3) 0.0032(2) 0.0111(2) 0.00254(19)
S2 0.0295(2) 0.0282(3) 0.0386(3) 0.0006(2) 0.0153(2) 0.00187(19)
Cl1 0.0563(4) 0.0427(3) 0.0359(3) -0.0140(2) 0.0191(3) -0.0062(3)
Cl4 0.0396(3) 0.0630(4) 0.0227(3) 0.0046(2) 0.0008(2) 0.0019(3)
Cl2 0.0465(3) 0.0530(4) 0.0349(3) -0.0036(3) -0.0059(2) -0.0036(3)
Cl3 0.0598(4) 0.0483(3) 0.0321(3) -0.0103(2) 0.0177(3) 0.0060(3)
O3 0.0414(9) 0.0406(9) 0.0496(11) 0.0037(7) 0.0273(8) -0.0003(7)
O2 0.0562(10) 0.0411(9) 0.0330(9) 0.0087(7) 0.0188(8) 0.0060(8)
O1 0.0307(8) 0.0500(10) 0.0466(10) -0.0067(8) 0.0131(7) 0.0071(7)
O4 0.0329(8) 0.0518(10) 0.0456(10) -0.0029(8) 0.0045(7) 0.0057(7)
O5 0.0368(8) 0.0366(9) 0.0700(13) 0.0107(8) 0.0307(8) 0.0019(7)
O6 0.0375(8) 0.0461(10) 0.0455(10) -0.0016(8) -0.0043(7) 0.0097(7)
O7 0.0414(9) 0.0754(13) 0.0285(9) -0.0163(8) 0.0037(7) -0.0054(9)
O8 0.0621(11) 0.0275(8) 0.0490(11) -0.0034(7) 0.0217(9) 0.0078(7)
N3 0.0460(11) 0.0263(9) 0.0421(13) 0.0021(8) 0.0207(10) -0.0017(8)
N4 0.0368(10) 0.0373(11) 0.0312(11) -0.0007(8) 0.0121(9) 0.0010(8)
N1 0.0416(12) 0.0327(10) 0.0367(12) -0.0056(8) 0.0076(9) -0.0003(9)
C5 0.0285(9) 0.0256(9) 0.0229(10) -0.0014(7) 0.0080(7) -0.0007(7)
N2 0.0540(13) 0.0278(10) 0.0513(16) 0.0027(10) 0.0233(12) 0.0046(9)
C6 0.0279(9) 0.0277(10) 0.0225(10) 0.0013(8) 0.0045(8) -0.0008(8)
C8 0.0295(9) 0.0217(9) 0.0309(11) 0.0005(7) 0.0117(8) -0.0014(7)
C12 0.0309(10) 0.0221(9) 0.0275(10) -0.0008(7) 0.0102(8) -0.0003(7)
C3 0.0290(10) 0.0355(11) 0.0211(10) 0.0010(8) 0.0034(8) -0.0024(8)
C7 0.0284(9) 0.0251(9) 0.0263(11) 0.0002(8) 0.0066(8) -0.0006(8)
C10 0.0331(10) 0.0280(10) 0.0277(11) 0.0020(8) 0.0037(8) -0.0065(8)
C2 0.0327(10) 0.0288(10) 0.0245(10) -0.0032(8) 0.0112(8) -0.0034(8)
C4 0.0273(9) 0.0304(10) 0.0271(11) 0.0011(8) 0.0056(8) 0.0032(8)
C1 0.0264(9) 0.0237(9) 0.0292(11) 0.0012(8) 0.0088(8) -0.0002(7)
C11 0.0289(10) 0.0267(10) 0.0349(12) 0.0016(8) 0.0064(8) -0.0003(8)
C9 0.0355(10) 0.0217(9) 0.0290(11) -0.0017(8) 0.0125(8) -0.0066(8)

loop_
_atom_type_symbol
_atom_type_description
_atom_type_scat_dispersion_real
_atom_type_scat_dispersion_imag
_atom_type_scat_source
C C 0.0033 0.0016 'International Tables Vol C Tables 4.2.6.8 and 6.1.1.4'
H H 0.0000 0.0000 'International Tables Vol C Tables 4.2.6.8 and 6.1.1.4'
Cl Cl 0.1484 0.1585 'International Tables Vol C Tables 4.2.6.8 and 6.1.1.4'
N N 0.0061 0.0033 'International Tables Vol C Tables 4.2.6.8 and 6.1.1.4'
O O 0.0106 0.0060 'International Tables Vol C Tables 4.2.6.8 and 6.1.1.4'
S S 0.1246 0.1234 'International Tables Vol C Tables 4.2.6.8 and 6.1.1.4'

loop_
_geom_angle_atom_site_label_1
_geom_angle_atom_site_label_2
_geom_angle_atom_site_label_3
_geom_angle
_geom_angle_site_symmetry_1
_geom_angle_site_symmetry_3
_geom_angle_publ_flag
O1 S1 O2 120.59(11) . . ?
O1 S1 N1 106.94(12) . . ?
O2 S1 N1 106.95(12) . . ?
O1 S1 C12 106.87(10) . . ?
O2 S1 C12 106.32(10) . . ?
N1 S1 C12 108.76(10) . . ?
O7 S4 O8 120.69(12) . . ?
O7 S4 N4 107.98(12) . . ?
O8 S4 N4 106.48(11) . . ?
O7 S4 C5 108.15(10) . . ?
O8 S4 C5 106.72(10) . . ?
N4 S4 C5 105.95(10) . . ?
O5 S3 O6 119.75(11) . . ?
O5 S3 N3 107.01(11) . . ?
O6 S3 N3 106.74(12) . . ?
O5 S3 C1 108.60(10) . . ?
O6 S3 C1 104.86(10) . . ?
N3 S3 C1 109.63(10) . . ?
O4 S2 O3 119.59(11) . . ?
O4 S2 N2 107.73(14) . . ?
O3 S2 N2 107.55(12) . . ?
O4 S2 C8 105.03(10) . . ?
O3 S2 C8 108.44(10) . . ?
N2 S2 C8 108.04(11) . . ?
C4 C5 C6 121.43(18) . . ?
C4 C5 S4 118.92(15) . . ?
C6 C5 S4 119.62(16) . . ?
C1 C6 C5 119.10(19) . . ?
C7 C8 C9 120.01(18) . . ?
C7 C8 S2 117.48(16) . . ?
C9 C8 S2 122.47(15) . . ?
C11 C12 C7 121.39(19) . . ?
C11 C12 S1 118.85(16) . . ?
C7 C12 S1 119.76(16) . . ?
C4 C3 C2 120.89(19) . . ?
C4 C3 Cl4 118.22(16) . . ?
C2 C3 Cl4 120.89(16) . . ?
C8 C7 C12 119.20(19) . . ?
C11 C10 C9 120.4(2) . . ?
C11 C10 Cl2 118.79(17) . . ?
C9 C10 Cl2 120.84(17) . . ?
C3 C2 C1 118.89(18) . . ?
C3 C2 Cl3 119.25(16) . . ?
C1 C2 Cl3 121.86(16) . . ?
C3 C4 C5 119.02(19) . . ?
C6 C1 C2 120.47(18) . . ?
C6 C1 S3 117.25(16) . . ?
C2 C1 S3 122.24(15) . . ?
C12 C11 C10 119.2(2) . . ?
C10 C9 C8 119.73(18) . . ?
C10 C9 Cl1 118.91(17) . . ?
C8 C9 Cl1 121.33(16) . . ?

loop_
_geom_bond_atom_site_label_1
_geom_bond_atom_site_label_2
_geom_bond_distance
_geom_bond_site_symmetry_2
_geom_bond_publ_flag
S1 O1 1.4278(16) . ?
S1 O2 1.4288(17) . ?
S1 N1 1.596(2) . ?
S1 C12 1.780(2) . ?
S4 O7 1.4133(17) . ?
S4 O8 1.4343(17) . ?
S4 N4 1.621(2) . ?
S4 C5 1.774(2) . ?
S3 O5 1.4273(16) . ?
S3 O6 1.4300(18) . ?
S3 N3 1.598(2) . ?
S3 C1 1.784(2) . ?
S2 O4 1.4211(18) . ?
S2 O3 1.4299(16) . ?
S2 N2 1.586(2) . ?
S2 C8 1.787(2) . ?
Cl1 C9 1.718(2) . ?
Cl4 C3 1.724(2) . ?
Cl2 C10 1.723(2) . ?
Cl3 C2 1.715(2) . ?
C5 C4 1.382(3) . ?
C5 C6 1.384(3) . ?
C6 C1 1.384(3) . ?
C8 C7 1.386(3) . ?
C8 C9 1.396(3) . ?
C12 C11 1.381(3) . ?
C12 C7 1.388(3) . ?
C3 C4 1.379(3) . ?
C3 C2 1.394(3) . ?
C10 C11 1.385(3) . ?
C10 C9 1.391(3) . ?
C2 C1 1.396(3) . ?
